data_4341592
loop_
_publ_author_name
'Leppin, Jana'
'F\"orster, Christoph'
'Heinze, Katja'

_publ_section_title
;
 Molybdenum Complex with Bulky Chelates as a Functional Model for
 Molybdenum Oxidases.
;
_journal_name_full 'Inorganic chemistry'
_journal_page_first 141113093953007
_journal_paper_doi 10.1021/ic501751p
_journal_year 2014
_chemical_formula_sum 'C11 H17 N O'
_chemical_formula_weight 179.26
_chemical_name_systematic
; 
 ? 
;
_space_group_IT_number 61
_symmetry_cell_setting orthorhombic
_symmetry_space_group_name_Hall '-P 2ac 2ab'
_symmetry_space_group_name_H-M 'P b c a'
_atom_sites_solution_hydrogens geom
_atom_sites_solution_primary direct
_atom_sites_solution_secondary difmap
_audit_creation_method SHELXL-97
_cell_angle_alpha 90.00
_cell_angle_beta 90.00
_cell_angle_gamma 90.00
_cell_formula_units_Z 8
_cell_length_a 7.339(3)
_cell_length_b 13.480(5)
_cell_length_c 22.404(12)
_cell_measurement_temperature 173(2)
_cell_volume 2216.4(17)
_computing_cell_refinement 'Bruker SMART'
_computing_data_collection 'Bruker SMART'
_computing_data_reduction 'Bruker SAINT'
_computing_structure_refinement 'SHELXL-97 (Sheldrick, 1997)'
_computing_structure_solution 'SHELXS-97 (Sheldrick, 1990)'
_diffrn_ambient_temperature 173(2)
_diffrn_measured_fraction_theta_full 0.998
_diffrn_measured_fraction_theta_max 0.998
_diffrn_measurement_device_type 'CCD area detector'
_diffrn_measurement_method 'phi and omega scans'
_diffrn_radiation_monochromator graphite
_diffrn_radiation_source 'fine-focus sealed tube'
_diffrn_radiation_type MoK\a
_diffrn_radiation_wavelength 0.71073
_diffrn_reflns_av_R_equivalents 0.1155
_diffrn_reflns_av_sigmaI/netI 0.1279
_diffrn_reflns_limit_h_max 9
_diffrn_reflns_limit_h_min -9
_diffrn_reflns_limit_k_max 17
_diffrn_reflns_limit_k_min -17
_diffrn_reflns_limit_l_max 13
_diffrn_reflns_limit_l_min -29
_diffrn_reflns_number 14151
_diffrn_reflns_theta_full 28.05
_diffrn_reflns_theta_max 28.05
_diffrn_reflns_theta_min 1.82
_exptl_absorpt_coefficient_mu 0.068
_exptl_absorpt_correction_T_max 0.9946
_exptl_absorpt_correction_T_min 0.9732
_exptl_absorpt_correction_type multi-scan
_exptl_absorpt_process_details MULABS
_exptl_crystal_colour colorless
_exptl_crystal_density_diffrn 1.074
_exptl_crystal_density_method 'not measured'
_exptl_crystal_description plate
_exptl_crystal_F_000 784
_exptl_crystal_size_max 0.40
_exptl_crystal_size_mid 0.20
_exptl_crystal_size_min 0.08
_refine_diff_density_max 0.282
_refine_diff_density_min -0.231
_refine_diff_density_rms 0.037
_refine_ls_extinction_method none
_refine_ls_goodness_of_fit_ref 0.755
_refine_ls_hydrogen_treatment constr
_refine_ls_matrix_type full
_refine_ls_number_parameters 122
_refine_ls_number_reflns 2679
_refine_ls_number_restraints 0
_refine_ls_restrained_S_all 0.755
_refine_ls_R_factor_all 0.1532
_refine_ls_R_factor_gt 0.0499
_refine_ls_shift/su_max 0.000
_refine_ls_shift/su_mean 0.000
_refine_ls_structure_factor_coef Fsqd
_refine_ls_weighting_details 'calc w=1/[\s^2^(Fo^2^)+(0.0493P)^2^+0.0000P] where P=(Fo^2^+2Fc^2^)/3'
_refine_ls_weighting_scheme calc
_refine_ls_wR_factor_gt 0.0947
_refine_ls_wR_factor_ref 0.1189
_reflns_number_gt 988
_reflns_number_total 2679
_reflns_threshold_expression >2sigma(I)
_cod_data_source_file ic501751p_si_004.cif
_cod_data_source_block jl6
_cod_original_sg_symbol_H-M Pbca
_cod_database_code 4341592

loop_
_symmetry_equiv_pos_as_xyz
'x, y, z'
'-x+1/2, -y, z+1/2'
'-x, y+1/2, -z+1/2'
'x+1/2, -y+1/2, -z'
'-x, -y, -z'
'x-1/2, y, -z-1/2'
'x, -y-1/2, z-1/2'
'-x-1/2, y-1/2, z'

loop_
_atom_site_label
_atom_site_type_symbol
_atom_site_fract_x
_atom_site_fract_y
_atom_site_fract_z
_atom_site_U_iso_or_equiv
_atom_site_adp_type
_atom_site_occupancy
_atom_site_symmetry_multiplicity
_atom_site_calc_flag
_atom_site_refinement_flags
C1 C 0.6696(3) 0.33430(14) 0.46650(8) 0.0362(5) Uani 1 1 d .
C2 C 0.7220(3) 0.24732(14) 0.43847(9) 0.0374(5) Uani 1 1 d .
H2 H 0.8202 0.2058 0.4503 0.045 Uiso 1 1 calc R
C3 C 0.6068(3) 0.23085(14) 0.39005(9) 0.0358(5) Uani 1 1 d .
C4 C 0.4831(3) 0.30953(14) 0.38889(9) 0.0344(5) Uani 1 1 d .
N5 N 0.5217(2) 0.37035(11) 0.43552(7) 0.0367(4) Uani 1 1 d .
H5 H 0.4612 0.4247 0.4446 0.044 Uiso 1 1 calc R
C6 C 0.3299(3) 0.32987(15) 0.34693(9) 0.0436(6) Uani 1 1 d .
H6 H 0.3310 0.2760 0.3162 0.052 Uiso 1 1 calc R
C7 C 0.1457(3) 0.32637(19) 0.37728(12) 0.0756(8) Uani 1 1 d .
H7A H 0.1390 0.3787 0.4076 0.113 Uiso 1 1 calc R
H7B H 0.1293 0.2616 0.3964 0.113 Uiso 1 1 calc R
H7C H 0.0495 0.3366 0.3476 0.113 Uiso 1 1 calc R
C8 C 0.3539(4) 0.42818(18) 0.31377(11) 0.0715(8) Uani 1 1 d .
H8A H 0.4727 0.4290 0.2939 0.107 Uiso 1 1 calc R
H8B H 0.3471 0.4832 0.3423 0.107 Uiso 1 1 calc R
H8C H 0.2571 0.4353 0.2839 0.107 Uiso 1 1 calc R
C9 C 0.6124(3) 0.14509(15) 0.34654(10) 0.0488(6) Uani 1 1 d .
H9 H 0.4840 0.1306 0.3343 0.059 Uiso 1 1 calc R
C10 C 0.6886(4) 0.05172(16) 0.37502(12) 0.0795(9) Uani 1 1 d .
H10A H 0.6197 0.0365 0.4113 0.119 Uiso 1 1 calc R
H10B H 0.8170 0.0621 0.3852 0.119 Uiso 1 1 calc R
H10C H 0.6781 -0.0037 0.3469 0.119 Uiso 1 1 calc R
C11 C 0.7154(4) 0.17207(18) 0.29164(10) 0.0867(10) Uani 1 1 d .
H11A H 0.8450 0.1790 0.3013 0.130 Uiso 1 1 calc R
H11B H 0.6690 0.2350 0.2759 0.130 Uiso 1 1 calc R
H11C H 0.6999 0.1199 0.2616 0.130 Uiso 1 1 calc R
C12 C 0.7479(3) 0.38060(18) 0.51689(9) 0.0530(6) Uani 1 1 d .
H12 H 0.8526 0.3498 0.5335 0.064 Uiso 1 1 calc R
O13 O 0.6940(3) 0.45691(12) 0.54146(7) 0.0738(6) Uani 1 1 d .

loop_
_atom_site_aniso_label
_atom_site_aniso_U_11
_atom_site_aniso_U_22
_atom_site_aniso_U_33
_atom_site_aniso_U_23
_atom_site_aniso_U_13
_atom_site_aniso_U_12
C1 0.0310(12) 0.0432(12) 0.0345(11) 0.0046(10) -0.0055(10) 0.0051(10)
C2 0.0303(11) 0.0398(12) 0.0419(11) 0.0087(10) 0.0032(10) 0.0071(11)
C3 0.0331(11) 0.0357(11) 0.0386(11) 0.0024(10) 0.0071(10) -0.0021(10)
C4 0.0317(12) 0.0387(11) 0.0330(11) 0.0021(10) 0.0002(10) -0.0048(10)
N5 0.0366(10) 0.0395(9) 0.0341(9) 0.0022(8) -0.0038(8) 0.0067(9)
C6 0.0451(14) 0.0422(12) 0.0435(12) -0.0016(11) -0.0111(11) -0.0008(11)
C7 0.0389(17) 0.100(2) 0.088(2) 0.0235(17) -0.0130(14) 0.0008(15)
C8 0.070(2) 0.0818(18) 0.0628(16) 0.0289(14) -0.0255(15) -0.0147(15)
C9 0.0437(14) 0.0454(13) 0.0573(15) -0.0071(12) -0.0009(12) 0.0024(11)
C10 0.102(2) 0.0446(15) 0.092(2) -0.0059(14) 0.0158(18) 0.0123(16)
C11 0.130(3) 0.0682(17) 0.0623(17) -0.0198(14) 0.0351(19) -0.0221(18)
C12 0.0517(15) 0.0585(14) 0.0487(13) -0.0031(13) -0.0167(12) 0.0196(13)
O13 0.0810(14) 0.0759(12) 0.0643(11) -0.0261(10) -0.0358(9) 0.0388(10)

loop_
_atom_type_symbol
_atom_type_description
_atom_type_scat_dispersion_real
_atom_type_scat_dispersion_imag
_atom_type_scat_source
C C 0.0033 0.0016 'International Tables Vol C Tables 4.2.6.8 and 6.1.1.4'
H H 0.0000 0.0000 'International Tables Vol C Tables 4.2.6.8 and 6.1.1.4'
N N 0.0061 0.0033 'International Tables Vol C Tables 4.2.6.8 and 6.1.1.4'
O O 0.0106 0.0060 'International Tables Vol C Tables 4.2.6.8 and 6.1.1.4'

loop_
_geom_angle_atom_site_label_1
_geom_angle_atom_site_label_2
_geom_angle_atom_site_label_3
_geom_angle
N5 C1 C2 106.81(16)
N5 C1 C12 124.59(19)
C2 C1 C12 128.59(19)
C1 C2 C3 108.63(17)
C1 C2 H2 125.7
C3 C2 H2 125.7
C2 C3 C4 106.73(18)
C2 C3 C9 127.40(19)
C4 C3 C9 125.87(19)
N5 C4 C3 107.99(18)
N5 C4 C6 122.09(17)
C3 C4 C6 129.92(19)
C4 N5 C1 109.82(16)
C4 N5 H5 125.1
C1 N5 H5 125.1
C4 C6 C7 112.62(18)
C4 C6 C8 112.26(18)
C7 C6 C8 110.35(19)
C4 C6 H6 107.1
C7 C6 H6 107.1
C8 C6 H6 107.1
C6 C7 H7A 109.5
C6 C7 H7B 109.5
H7A C7 H7B 109.5
C6 C7 H7C 109.5
H7A C7 H7C 109.5
H7B C7 H7C 109.5
C6 C8 H8A 109.5
C6 C8 H8B 109.5
H8A C8 H8B 109.5
C6 C8 H8C 109.5
H8A C8 H8C 109.5
H8B C8 H8C 109.5
C11 C9 C3 111.06(18)
C11 C9 C10 111.3(2)
C3 C9 C10 111.89(19)
C11 C9 H9 107.5
C3 C9 H9 107.5
C10 C9 H9 107.5
C9 C10 H10A 109.5
C9 C10 H10B 109.5
H10A C10 H10B 109.5
C9 C10 H10C 109.5
H10A C10 H10C 109.5
H10B C10 H10C 109.5
C9 C11 H11A 109.5
C9 C11 H11B 109.5
H11A C11 H11B 109.5
C9 C11 H11C 109.5
H11A C11 H11C 109.5
H11B C11 H11C 109.5
O13 C12 C1 126.6(2)
O13 C12 H12 116.7
C1 C12 H12 116.7

loop_
_geom_bond_atom_site_label_1
_geom_bond_atom_site_label_2
_geom_bond_distance
C1 N5 1.377(2)
C1 C2 1.385(3)
C1 C12 1.412(3)
C2 C3 1.393(3)
C2 H2 0.9500
C3 C4 1.396(3)
C3 C9 1.513(3)
C4 N5 1.358(2)
C4 C6 1.491(3)
N5 H5 0.8800
C6 C7 1.514(3)
C6 C8 1.529(3)
C6 H6 1.0000
C7 H7A 0.9800
C7 H7B 0.9800
C7 H7C 0.9800
C8 H8A 0.9800
C8 H8B 0.9800
C8 H8C 0.9800
C9 C11 1.489(3)
C9 C10 1.518(3)
C9 H9 1.0000
C10 H10A 0.9800
C10 H10B 0.9800
C10 H10C 0.9800
C11 H11A 0.9800
C11 H11B 0.9800
C11 H11C 0.9800
C12 O13 1.232(2)
C12 H12 0.9500

loop_
_geom_hbond_atom_site_label_D
_geom_hbond_atom_site_label_H
_geom_hbond_atom_site_label_A
_geom_hbond_distance_DH
_geom_hbond_distance_HA
_geom_hbond_distance_DA
_geom_hbond_angle_DHA
_geom_hbond_site_symmetry_A
N5 H5 O13 0.88 1.99 2.862(2) 174.0 5_666
